data_1568525
loop_
_publ_author_name
'Finkelstein, Patrick'
'Reisenbauer, Julia C.'
'Botlik, Bence B.'
'Green, Ori'
'Florin, Andri'
'Morandi, Bill'

_publ_section_title
;
 Nitrogen atom insertion into indenes to access isoquinolines.
;
_journal_issue 11
_journal_name_full 'Chemical science'
_journal_page_first 2954
_journal_page_last 2959
_journal_paper_doi 10.1039/d2sc06952k
_journal_volume 14
_journal_year 2023
_chemical_formula_moiety 'C9 H6 Br N, H2 O'
_chemical_formula_sum 'C9 H8 Br N O'
_chemical_formula_weight 226.07
_chemical_name_systematic 6-Bromoisoquinoline
_space_group_crystal_system monoclinic
_space_group_IT_number 14
_space_group_name_Hall '-P 2ybc'
_space_group_name_H-M_alt 'P 1 21/c 1'
_atom_sites_solution_hydrogens mixed
_atom_sites_solution_primary dual
_audit_creation_date 2022-11-07
_audit_creation_method
;
Olex2 1.5
(compiled 2022.04.07 svn.rca3783a0 for OlexSys, GUI svn.r6498)
;
_audit_update_record
;
2022-11-24 deposited with the CCDC.	2023-02-15 downloaded from the CCDC.
;
_cell_angle_alpha 90
_cell_angle_beta 94.654(4)
_cell_angle_gamma 90
_cell_formula_units_Z 4
_cell_length_a 12.0681(5)
_cell_length_b 4.8252(2)
_cell_length_c 15.0066(7)
_cell_measurement_reflns_used 6041
_cell_measurement_temperature 100.0(1)
_cell_measurement_theta_max 32.2960
_cell_measurement_theta_min 4.2040
_cell_volume 870.97(7)
_computing_cell_refinement 'CrysAlisPro 1.171.42.69a (Rigaku OD, 2022)'
_computing_data_collection 'CrysAlisPro 1.171.42.69a (Rigaku OD, 2022)'
_computing_data_reduction 'CrysAlisPro 1.171.42.69a (Rigaku OD, 2022)'
_computing_molecular_graphics 'Olex2 1.5 (Dolomanov et al., 2009)'
_computing_publication_material 'Olex2 1.5 (Dolomanov et al., 2009)'
_computing_structure_refinement 'SHELXL 2018/3 (Sheldrick, 2015)'
_computing_structure_solution 'SHELXT 2014/4 (Sheldrick, 2014)'
_diffrn_ambient_environment N~2~
_diffrn_ambient_temperature 100.0(1)
_diffrn_detector 'Hybrid Pixel Array Detector'
_diffrn_detector_area_resol_mean 5.8140
_diffrn_detector_type 'Pilatus 200K'
_diffrn_measured_fraction_theta_full 0.997
_diffrn_measured_fraction_theta_max 0.902
_diffrn_measurement_details
;
List of Runs (angles in degrees, time in seconds):

  # Type    Start    End  Width  t~exp~   \w     \q     \k     \f   Frames
#--------------------------------------------------------------------------
  1  \w     -6.00  83.00   0.50    4.10    --   10.01  57.00   0.00  178
  2  \w     -5.00  89.00   0.50    4.10    --   10.01  38.00 -90.00  188
  3  \w    -27.00  67.00   0.50    4.10    --  -12.04  38.00 -30.00  188
  4  \w    -92.00 -13.00   0.50    4.10    --  -12.04 -19.00-180.00  158
  5  \w    -70.00 -13.00   0.50    4.10    --   10.01 -19.00-120.00  114
  6  \w    -23.00   2.00   0.50    4.10    --   10.01 -99.00 120.00   50
  7  \w    -23.00  43.00   0.50    4.10    --   10.01 -99.00-150.00  132
;
_diffrn_measurement_device 'four-circle diffractometer'
_diffrn_measurement_device_type 'XtaLAB Synergy, Dualflex, Pilatus 200K'
_diffrn_measurement_method '\w scans'
_diffrn_orient_matrix_type 'CrysAlisPro convention (1999,Acta A55,543-557)'
_diffrn_orient_matrix_UB_11 -0.0582043000
_diffrn_orient_matrix_UB_12 0.0030367000
_diffrn_orient_matrix_UB_13 0.0037466000
_diffrn_orient_matrix_UB_21 -0.0094726000
_diffrn_orient_matrix_UB_22 -0.0064296000
_diffrn_orient_matrix_UB_23 -0.0471999000
_diffrn_orient_matrix_UB_31 -0.0007816000
_diffrn_orient_matrix_UB_32 -0.1468983000
_diffrn_orient_matrix_UB_33 0.0020929000
_diffrn_radiation_monochromator mirror
_diffrn_radiation_probe x-ray
_diffrn_radiation_type 'Mo K\a'
_diffrn_radiation_wavelength 0.71073
_diffrn_reflns_av_R_equivalents 0.0510
_diffrn_reflns_av_unetI/netI 0.0472
_diffrn_reflns_Laue_measured_fraction_full 0.997
_diffrn_reflns_Laue_measured_fraction_max 0.902
_diffrn_reflns_limit_h_max 17
_diffrn_reflns_limit_h_min -17
_diffrn_reflns_limit_k_max 7
_diffrn_reflns_limit_k_min -6
_diffrn_reflns_limit_l_max 22
_diffrn_reflns_limit_l_min -22
_diffrn_reflns_number 14713
_diffrn_reflns_point_group_measured_fraction_full 0.997
_diffrn_reflns_point_group_measured_fraction_max 0.902
_diffrn_reflns_theta_full 25.242
_diffrn_reflns_theta_max 33.108
_diffrn_reflns_theta_min 3.322
_diffrn_source 'micro-focus sealed X-ray tube'
_diffrn_source_type 'PhotonJet (Mo) X-ray Source'
_exptl_absorpt_coefficient_mu 4.666
_exptl_absorpt_correction_T_max 1.000
_exptl_absorpt_correction_T_min 0.459
_exptl_absorpt_correction_type gaussian
_exptl_absorpt_process_details
;
CrysAlisPro 1.171.42.69a (Rigaku Oxford Diffraction, 2022)
Numerical absorption correction based on gaussian integration over
a multifaceted crystal model
Empirical absorption correction using spherical harmonics,
implemented in SCALE3 ABSPACK scaling algorithm.
;
_exptl_crystal_colour 'clear colourless'
_exptl_crystal_colour_lustre clear
_exptl_crystal_colour_primary colourless
_exptl_crystal_density_diffrn 1.724
_exptl_crystal_description needle
_exptl_crystal_F_000 448
_exptl_crystal_recrystallization_method 'Re-crystallisation from solvent: Ethyl acetate and hexane'
_exptl_crystal_size_max 0.261
_exptl_crystal_size_mid 0.08
_exptl_crystal_size_min 0.077
_refine_diff_density_max 1.097
_refine_diff_density_min -1.570
_refine_diff_density_rms 0.143
_refine_ls_extinction_method none
_refine_ls_goodness_of_fit_ref 1.037
_refine_ls_hydrogen_treatment constr
_refine_ls_matrix_type full
_refine_ls_number_parameters 112
_refine_ls_number_reflns 2985
_refine_ls_number_restraints 0
_refine_ls_restrained_S_all 1.037
_refine_ls_R_factor_all 0.0618
_refine_ls_R_factor_gt 0.0391
_refine_ls_shift/su_max 0.001
_refine_ls_shift/su_mean 0.000
_refine_ls_structure_factor_coef Fsqd
_refine_ls_weighting_details 'w=1/[\s^2^(Fo^2^)+(0.0553P)^2^] where P=(Fo^2^+2Fc^2^)/3'
_refine_ls_weighting_scheme calc
_refine_ls_wR_factor_gt 0.0875
_refine_ls_wR_factor_ref 0.0948
_reflns_Friedel_coverage 0.000
_reflns_number_gt 2239
_reflns_number_total 2985
_reflns_threshold_expression 'I > 2\s(I)'
_cod_data_source_file d2sc06952k2.cif
_cod_data_source_block bm051122_1_1
_cod_depositor_comments 'Adding full bibliography for 1568525--1568526.cif.'
_cod_database_code 1568525
_shelx_shelxl_version_number 2018/3
_chemical_oxdiff_formula C9H6BrN
_shelx_space_group_comment
;
The symmetry employed for this shelxl refinement is uniquely defined
by the following loop, which should always be used as a source of
symmetry information in preference to the above space-group names.
They are only intended as comments.
;
_shelx_estimated_absorpt_t_max 0.707
_shelx_estimated_absorpt_t_min 0.377
_olex2_refinement_description
;
1. Fixed Uiso
 At 1.2 times of:
  All C(H) groups
 At 1.5 times of:
  All O(H,H) groups
2.a Free rotating group:
 O1(H1A,H1B)
2.b Aromatic/amide H refined with riding coordinates:
 C2(H2), C3(H3), C5(H5), C6(H6), C7(H7), C9(H9)
;
_olex2_date_sample_data_collection 2022-11-04
_olex2_date_sample_submission 2022-11-02
_olex2_submission_original_sample_id bm051122_1_1
_olex2_submission_special_instructions 'No special instructions were received'
_oxdiff_exptl_absorpt_empirical_details
;
Empirical correction (ABSPACK) includes:
- Absorption correction using spherical harmonics
- Frame scaling
- Detector area scaling
;
_oxdiff_exptl_absorpt_empirical_full_max 2.324
_oxdiff_exptl_absorpt_empirical_full_min 0.643

loop_
_space_group_symop_operation_xyz
'x, y, z'
'-x, y+1/2, -z+1/2'
'-x, -y, -z'
'x, -y-1/2, z-1/2'

loop_
_atom_site_label
_atom_site_type_symbol
_atom_site_fract_x
_atom_site_fract_y
_atom_site_fract_z
_atom_site_U_iso_or_equiv
_atom_site_adp_type
_atom_site_occupancy
_atom_site_site_symmetry_order
_atom_site_calc_flag
_atom_site_refinement_flags_posn
_atom_site_refinement_flags_adp
_atom_site_refinement_flags_occupancy
_atom_site_disorder_assembly
_atom_site_disorder_group
Br1 Br 0.93494(2) 1.11814(4) 0.67458(2) 0.01959(9) Uani 1 1 d . . . . .
N1 N 0.65690(19) 0.1278(4) 0.41205(16) 0.0262(5) Uani 1 1 d . . . . .
C1 C 0.84030(19) 0.8532(4) 0.61329(15) 0.0173(4) Uani 1 1 d . . . . .
C2 C 0.7415(2) 0.7780(5) 0.65242(16) 0.0206(5) Uani 1 1 d . . . . .
H2 H 0.722913 0.862297 0.706432 0.025 Uiso 1 1 calc R U . . .
C3 C 0.6737(2) 0.5823(5) 0.61107(17) 0.0226(5) Uani 1 1 d . . . . .
H3 H 0.607526 0.528601 0.636761 0.027 Uiso 1 1 calc R U . . .
C4 C 0.70119(19) 0.4591(5) 0.53026(16) 0.0192(4) Uani 1 1 d . . . . .
C5 C 0.6338(2) 0.2507(5) 0.48652(17) 0.0241(5) Uani 1 1 d . . . . .
H5 H 0.568067 0.196750 0.512677 0.029 Uiso 1 1 calc R U . . .
C6 C 0.7511(2) 0.2118(6) 0.37450(17) 0.0269(5) Uani 1 1 d . . . . .
H6 H 0.767931 0.127181 0.320044 0.032 Uiso 1 1 calc R U . . .
C7 C 0.8220(2) 0.4083(5) 0.41024(16) 0.0221(5) Uani 1 1 d . . . . .
H7 H 0.886200 0.457596 0.381154 0.026 Uiso 1 1 calc R U . . .
C8 C 0.7993(2) 0.5394(5) 0.49145(15) 0.0187(4) Uani 1 1 d . . . . .
C9 C 0.86936(18) 0.7408(5) 0.53433(15) 0.0181(4) Uani 1 1 d . . . . .
H9 H 0.935416 0.797688 0.509153 0.022 Uiso 1 1 calc R U . . .
O1 O 0.52485(16) 0.7734(4) 0.29619(12) 0.0260(4) Uani 1 1 d G . . . .
H1A H 0.495166 0.904988 0.262591 0.039 Uiso 1 1 d G U . . .
H1B H 0.573675 0.857206 0.332592 0.039 Uiso 1 1 d G U . . .

loop_
_atom_site_aniso_label
_atom_site_aniso_U_11
_atom_site_aniso_U_22
_atom_site_aniso_U_33
_atom_site_aniso_U_23
_atom_site_aniso_U_13
_atom_site_aniso_U_12
Br1 0.01641(13) 0.01996(14) 0.02222(13) 0.00007(9) 0.00047(8) -0.00311(9)
N1 0.0221(11) 0.0257(11) 0.0296(11) 0.0024(8) -0.0043(8) -0.0041(8)
C1 0.0135(10) 0.0165(10) 0.0220(11) 0.0015(8) 0.0018(8) -0.0018(8)
C2 0.0157(11) 0.0236(11) 0.0235(11) 0.0020(9) 0.0070(9) -0.0009(9)
C3 0.0130(10) 0.0264(12) 0.0291(12) 0.0038(10) 0.0067(9) -0.0012(9)
C4 0.0119(10) 0.0209(10) 0.0248(11) 0.0028(9) 0.0016(8) -0.0009(8)
C5 0.0159(12) 0.0235(12) 0.0323(13) 0.0021(10) -0.0007(9) -0.0031(9)
C6 0.0291(14) 0.0266(12) 0.0248(12) -0.0012(10) 0.0003(10) -0.0022(11)
C7 0.0217(12) 0.0237(12) 0.0210(11) 0.0017(9) 0.0030(9) -0.0023(9)
C8 0.0159(10) 0.0191(10) 0.0212(11) 0.0053(9) 0.0024(8) 0.0000(9)
C9 0.0118(10) 0.0208(11) 0.0222(11) 0.0031(9) 0.0033(8) -0.0008(9)
O1 0.0244(10) 0.0246(9) 0.0287(9) 0.0010(8) -0.0007(7) -0.0065(8)

loop_
_atom_type_symbol
_atom_type_description
_atom_type_scat_dispersion_real
_atom_type_scat_dispersion_imag
_atom_type_scat_source
C C 0.0033 0.0016 'International Tables Vol C Tables 4.2.6.8 and 6.1.1.4'
H H 0.0000 0.0000 'International Tables Vol C Tables 4.2.6.8 and 6.1.1.4'
Br Br -0.2901 2.4595 'International Tables Vol C Tables 4.2.6.8 and 6.1.1.4'
N N 0.0061 0.0033 'International Tables Vol C Tables 4.2.6.8 and 6.1.1.4'
O O 0.0106 0.0060 'International Tables Vol C Tables 4.2.6.8 and 6.1.1.4'

loop_
_exptl_crystal_face_index_h
_exptl_crystal_face_index_k
_exptl_crystal_face_index_l
_exptl_crystal_face_perp_dist
0 0 -1 0.0352
0 -1 0 0.1274
0 1 0 0.1331
-1 0 0 0.0333
16 0 -8 0.0447
17 0 -2 0.0409
16 0 7 0.0342
9 -5 5 0.1106
11 0 15 0.0333
11 2 14 0.0472
5 -1 19 0.0401
5 1 19 0.0374
2 3 19 0.0621
1 -4 17 0.0775
-5 -1 20 0.0473
-5 1 20 0.0448
-5 2 19 0.0556

loop_
_geom_angle_atom_site_label_1
_geom_angle_atom_site_label_2
_geom_angle_atom_site_label_3
_geom_angle
_geom_angle_site_symmetry_1
_geom_angle_site_symmetry_3
_geom_angle_publ_flag
C5 N1 C6 117.1(2) . . ?
C2 C1 Br1 117.64(17) . . ?
C9 C1 Br1 119.82(17) . . ?
C9 C1 C2 122.5(2) . . ?
C1 C2 H2 120.6 . . ?
C3 C2 C1 118.8(2) . . ?
C3 C2 H2 120.6 . . ?
C2 C3 H3 119.8 . . ?
C2 C3 C4 120.4(2) . . ?
C4 C3 H3 119.8 . . ?
C3 C4 C5 121.9(2) . . ?
C3 C4 C8 120.0(2) . . ?
C8 C4 C5 118.0(2) . . ?
N1 C5 C4 124.0(2) . . ?
N1 C5 H5 118.0 . . ?
C4 C5 H5 118.0 . . ?
N1 C6 H6 117.9 . . ?
C7 C6 N1 124.1(2) . . ?
C7 C6 H6 117.9 . . ?
C6 C7 H7 120.3 . . ?
C6 C7 C8 119.4(2) . . ?
C8 C7 H7 120.3 . . ?
C4 C8 C7 117.2(2) . . ?
C9 C8 C4 119.5(2) . . ?
C9 C8 C7 123.3(2) . . ?
C1 C9 C8 118.7(2) . . ?
C1 C9 H9 120.6 . . ?
C8 C9 H9 120.6 . . ?
H1A O1 H1B 104.5 . . ?

loop_
_geom_bond_atom_site_label_1
_geom_bond_atom_site_label_2
_geom_bond_distance
_geom_bond_site_symmetry_2
_geom_bond_publ_flag
Br1 C1 1.901(2) . ?
N1 C5 1.315(3) . ?
N1 C6 1.371(4) . ?
C1 C2 1.418(3) . ?
C1 C9 1.374(3) . ?
C2 H2 0.9500 . ?
C2 C3 1.366(4) . ?
C3 H3 0.9500 . ?
C3 C4 1.414(3) . ?
C4 C5 1.420(4) . ?
C4 C8 1.415(3) . ?
C5 H5 0.9500 . ?
C6 H6 0.9500 . ?
C6 C7 1.358(4) . ?
C7 H7 0.9500 . ?
C7 C8 1.419(3) . ?
C8 C9 1.409(3) . ?
C9 H9 0.9500 . ?
O1 H1A 0.8699 . ?
O1 H1B 0.8700 . ?

loop_
_geom_torsion_atom_site_label_1
_geom_torsion_atom_site_label_2
_geom_torsion_atom_site_label_3
_geom_torsion_atom_site_label_4
_geom_torsion
_geom_torsion_site_symmetry_1
_geom_torsion_site_symmetry_2
_geom_torsion_site_symmetry_3
_geom_torsion_site_symmetry_4
_geom_torsion_publ_flag
Br1 C1 C2 C3 -178.16(18) . . . . ?
Br1 C1 C9 C8 178.34(17) . . . . ?
N1 C6 C7 C8 -0.1(4) . . . . ?
C1 C2 C3 C4 -0.6(4) . . . . ?
C2 C1 C9 C8 -1.2(3) . . . . ?
C2 C3 C4 C5 178.6(2) . . . . ?
C2 C3 C4 C8 -0.3(4) . . . . ?
C3 C4 C5 N1 -179.0(2) . . . . ?
C3 C4 C8 C7 -179.9(2) . . . . ?
C3 C4 C8 C9 0.5(4) . . . . ?
C4 C8 C9 C1 0.2(3) . . . . ?
C5 N1 C6 C7 1.2(4) . . . . ?
C5 C4 C8 C7 1.2(3) . . . . ?
C5 C4 C8 C9 -178.4(2) . . . . ?
C6 N1 C5 C4 -1.1(4) . . . . ?
C6 C7 C8 C4 -1.1(3) . . . . ?
C6 C7 C8 C9 178.5(2) . . . . ?
C7 C8 C9 C1 -179.4(2) . . . . ?
C8 C4 C5 N1 -0.1(4) . . . . ?
C9 C1 C2 C3 1.3(4) . . . . ?

loop_
_exptl_oxdiff_crystal_face_indexfrac_h
_exptl_oxdiff_crystal_face_indexfrac_k
_exptl_oxdiff_crystal_face_indexfrac_l
_exptl_oxdiff_crystal_face_x
_exptl_oxdiff_crystal_face_y
_exptl_oxdiff_crystal_face_z
0.0006 0.0001 -1.0028 -0.0038 0.0473 -0.0021
-0.0003 -0.9990 -0.0065 -0.0030 0.0067 0.1467
0.0003 0.9990 0.0065 0.0030 -0.0067 -0.1467
-1.0010 -0.0003 -0.0018 0.0583 0.0096 0.0008
16.1693 -0.2926 -8.1512 -0.9725 0.2335 0.0133
16.9867 -0.3786 -1.7027 -0.9962 -0.0781 0.0388
15.5446 0.0679 6.9642 -0.8785 -0.4764 -0.0075
9.2248 -5.3878 5.0527 -0.5344 -0.2912 0.7948
11.3607 -0.1903 14.5156 -0.6074 -0.7915 0.0495
11.0471 1.9666 13.6718 -0.5858 -0.7626 -0.2689
5.0557 -1.3144 19.2037 -0.2263 -0.9459 0.2293
5.2582 1.1651 19.1716 -0.2307 -0.9622 -0.1351
1.7595 3.0146 18.5700 -0.0237 -0.9126 -0.4053
1.2746 -3.7184 17.4775 -0.0200 -0.8131 0.5818
-5.2224 -0.8525 20.4289 0.3779 -0.9093 0.1721
-5.1950 0.9554 20.3833 0.3816 -0.9190 -0.0936
-4.9144 2.3373 19.3309 0.3656 -0.8809 -0.2991
